data_4308259
loop_
_publ_author_name
'Nguyen Hung Huy'
'Ulrich Abram'

_publ_contact_author
;
      Ulrich Abram
      Free University of Berlin     
      Institute of Chemistry             
      Fabeckstrasse 34-36                     
      D-14195 Berlin         
      Germany                          
;
_publ_contact_author_email abram@chemie.fu-berlin.de
_publ_contact_author_fax '0049 (0)30 838 52676'
_publ_contact_author_phone '0049 (0)30 838 54002'
_publ_section_title
;
Rhenium and Technetium Complexes with N,N-Dialkyl-N'-benzoylthioureas
;
_journal_name_full 'Inorganic Chemistry'
_journal_page_first 5310
_journal_page_last 5319
_journal_paper_doi 10.1021/ic070323x
_journal_volume 46
_journal_year 2007
_chemical_formula_moiety 'C30 H28 Cl2 N2 O3 P Re S'
_chemical_formula_sum 'C30 H28 Cl2 N2 O3 P Re S'
_chemical_formula_weight 784.47
_chemical_name_common ReOCl2PPh3(PhCONCSMor)
_chemical_name_systematic
;
 TriphenylphosphineOxodichloro(N-benzoyl-N'-morpholinylthioreato-O,S)rhenium(V)
;
_space_group_IT_number 14
_symmetry_cell_setting monoclinic
_symmetry_space_group_name_Hall '-P 2ybc'
_symmetry_space_group_name_H-M 'P 1 21/c 1'
_atom_sites_solution_hydrogens geom
_atom_sites_solution_primary 'heavy tom'
_atom_sites_solution_secondary difmap
_audit_creation_method SHELXL-97
_cell_angle_alpha 90.00
_cell_angle_beta 130.80(1)
_cell_angle_gamma 90.00
_cell_formula_units_Z 4
_cell_length_a 11.730(1)
_cell_length_b 19.891(1)
_cell_length_c 16.864(2)
_cell_measurement_reflns_used 28053
_cell_measurement_temperature 200(2)
_cell_measurement_theta_max 29.60
_cell_measurement_theta_min 2.68
_cell_volume 2978.6(6)
_computing_cell_refinement 'STOE X-AREA'
_computing_data_collection 'STOE X-AREA'
_computing_data_reduction 'STOE X-RED'
_computing_molecular_graphics ORTEP3
_computing_publication_material 'SHELXL-97 (Sheldrick, 1997)'
_computing_structure_refinement 'SHELXL-97 (Sheldrick, 1997)'
_computing_structure_solution 'SHELXS-97 (Sheldrick, 1997)'
_diffrn_ambient_temperature 200(2)
_diffrn_detector_area_resol_mean 6.67
_diffrn_measured_fraction_theta_full 0.988
_diffrn_measured_fraction_theta_max 0.988
_diffrn_measurement_device_type 'STOE IPDS 2T'
_diffrn_measurement_method 'rotation method'
_diffrn_radiation_monochromator graphite
_diffrn_radiation_source 'fine-focus sealed tube'
_diffrn_radiation_type MoK\a
_diffrn_radiation_wavelength 0.71073
_diffrn_reflns_av_R_equivalents 0.0309
_diffrn_reflns_av_sigmaI/netI 0.0287
_diffrn_reflns_limit_h_max 15
_diffrn_reflns_limit_h_min -16
_diffrn_reflns_limit_k_max 27
_diffrn_reflns_limit_k_min -27
_diffrn_reflns_limit_l_max 23
_diffrn_reflns_limit_l_min -17
_diffrn_reflns_number 21879
_diffrn_reflns_theta_full 29.24
_diffrn_reflns_theta_max 29.24
_diffrn_reflns_theta_min 2.69
_diffrn_standards_decay_% 0.5
_exptl_absorpt_coefficient_mu 4.418
_exptl_absorpt_correction_T_max 0.6017
_exptl_absorpt_correction_T_min 0.2067
_exptl_absorpt_correction_type integration
_exptl_absorpt_process_details 'STOE X-RED'
_exptl_crystal_colour green
_exptl_crystal_density_diffrn 1.749
_exptl_crystal_density_method 'not measured'
_exptl_crystal_description plate
_exptl_crystal_F_000 1544
_exptl_crystal_size_max 0.160
_exptl_crystal_size_mid 0.124
_exptl_crystal_size_min 0.105
_refine_diff_density_max 0.859
_refine_diff_density_min -2.802
_refine_diff_density_rms 0.114
_refine_ls_extinction_method none
_refine_ls_goodness_of_fit_ref 1.042
_refine_ls_hydrogen_treatment mixed
_refine_ls_matrix_type full
_refine_ls_number_parameters 361
_refine_ls_number_reflns 8007
_refine_ls_number_restraints 0
_refine_ls_restrained_S_all 1.042
_refine_ls_R_factor_all 0.0366
_refine_ls_R_factor_gt 0.0284
_refine_ls_shift/su_max 0.001
_refine_ls_shift/su_mean 0.000
_refine_ls_structure_factor_coef Fsqd
_refine_ls_weighting_details 'calc w=1/[\s^2^(Fo^2^)+(0.0420P)^2^+0.0000P] where P=(Fo^2^+2Fc^2^)/3'
_refine_ls_weighting_scheme calc
_refine_ls_wR_factor_gt 0.0644
_refine_ls_wR_factor_ref 0.0667
_reflns_number_gt 6862
_reflns_number_total 8007
_reflns_threshold_expression >2sigma(I)
_cod_data_source_file ic070323x-file001_3.cif
_cod_data_source_block ReOCl2PPh3(L-Mor)
_cod_original_cell_volume 2978.7(5)
_cod_database_code 4308259

loop_
_symmetry_equiv_pos_as_xyz
'x, y, z'
'-x, y+1/2, -z+1/2'
'-x, -y, -z'
'x, -y-1/2, z-1/2'

loop_
_atom_site_label
_atom_site_type_symbol
_atom_site_fract_x
_atom_site_fract_y
_atom_site_fract_z
_atom_site_U_iso_or_equiv
_atom_site_adp_type
_atom_site_occupancy
_atom_site_symmetry_multiplicity
_atom_site_calc_flag
_atom_site_refinement_flags
_atom_site_disorder_assembly
_atom_site_disorder_group
Re1 Re 0.190304(11) -0.132052(5) 0.533771(9) 0.02042(4) Uani 1 1 d . . .
Cl2 Cl 0.03217(8) -0.17590(4) 0.35860(6) 0.02860(15) Uani 1 1 d . . .
Cl1 Cl 0.22679(9) -0.24456(3) 0.59419(7) 0.03283(16) Uani 1 1 d . . .
O10 O 0.0527(2) -0.10629(11) 0.53333(18) 0.0304(5) Uani 1 1 d . . .
S1 S 0.21123(9) -0.02733(3) 0.47351(6) 0.02801(15) Uani 1 1 d . . .
C2 C 0.2094(3) -0.05740(14) 0.3745(3) 0.0255(6) Uani 1 1 d . . .
N3 N 0.3203(3) -0.09688(13) 0.3974(2) 0.0271(5) Uani 1 1 d . . .
C4 C 0.3964(3) -0.13814(14) 0.4778(2) 0.0244(5) Uani 1 1 d . . .
O5 O 0.3598(2) -0.15669(10) 0.53185(17) 0.0244(4) Uani 1 1 d . . .
C31 C 0.5376(3) -0.16800(14) 0.5109(2) 0.0240(5) Uani 1 1 d . . .
C32 C 0.5943(3) -0.22581(15) 0.5717(3) 0.0294(6) Uani 1 1 d . . .
H32 H 0.5408 -0.2470 0.5877 0.035 Uiso 1 1 calc R . .
C33 C 0.7311(4) -0.25203(16) 0.6087(3) 0.0341(7) Uani 1 1 d . . .
H33 H 0.7674 -0.2918 0.6470 0.041 Uiso 1 1 calc R . .
C34 C 0.8131(4) -0.21902(17) 0.5883(3) 0.0355(7) Uani 1 1 d . . .
H34 H 0.9061 -0.2359 0.6150 0.043 Uiso 1 1 calc R . .
C35 C 0.7578(4) -0.16096(19) 0.5284(3) 0.0382(8) Uani 1 1 d . . .
H35 H 0.8143 -0.1386 0.5159 0.046 Uiso 1 1 calc R . .
C36 C 0.6180(4) -0.13615(16) 0.4871(3) 0.0324(7) Uani 1 1 d . . .
H36 H 0.5782 -0.0985 0.4439 0.039 Uiso 1 1 calc R . .
N6 N 0.1099(3) -0.03430(13) 0.2777(2) 0.0273(5) Uani 1 1 d . . .
C41 C -0.0248(4) 0.00507(16) 0.2379(3) 0.0345(7) Uani 1 1 d . . .
H41A H -0.0233 0.0480 0.2112 0.041 Uiso 1 1 calc R . .
H41B H -0.0253 0.0137 0.2943 0.041 Uiso 1 1 calc R . .
C42 C -0.1634(4) -0.0337(2) 0.1520(4) 0.0470(9) Uani 1 1 d . . .
H42A H -0.1685 -0.0747 0.1807 0.056 Uiso 1 1 calc R . .
H42B H -0.2520 -0.0071 0.1237 0.056 Uiso 1 1 calc R . .
O43 O -0.1631(3) -0.05020(17) 0.0700(2) 0.0576(8) Uani 1 1 d . . .
C44 C -0.0364(5) -0.0910(2) 0.1100(3) 0.0484(10) Uani 1 1 d . . .
H44A H -0.0387 -0.1033 0.0533 0.058 Uiso 1 1 calc R . .
H44B H -0.0417 -0.1320 0.1386 0.058 Uiso 1 1 calc R . .
C45 C 0.1092(4) -0.05533(17) 0.1940(3) 0.0339(7) Uani 1 1 d . . .
H45A H 0.1935 -0.0852 0.2223 0.041 Uiso 1 1 calc R . .
H45B H 0.1195 -0.0163 0.1646 0.041 Uiso 1 1 calc R . .
P P 0.38866(8) -0.09494(3) 0.71625(6) 0.02064(13) Uani 1 1 d . . .
C51 C 0.3585(3) -0.11889(14) 0.8055(2) 0.0231(5) Uani 1 1 d . . .
C52 C 0.2346(4) -0.15697(17) 0.7723(3) 0.0325(7) Uani 1 1 d . . .
H52 H 0.1655 -0.1718 0.7033 0.039 Uiso 1 1 calc R . .
C53 C 0.2145(4) -0.17278(18) 0.8430(3) 0.0384(8) Uani 1 1 d . . .
H53 H 0.1325 -0.1987 0.8212 0.046 Uiso 1 1 calc R . .
C54 C 0.3155(4) -0.15024(19) 0.9450(3) 0.0386(8) Uani 1 1 d . . .
H54 H 0.3015 -0.1609 0.9918 0.046 Uiso 1 1 calc R . .
C55 C 0.4380(4) -0.1117(2) 0.9778(3) 0.0389(7) Uani 1 1 d . . .
H55 H 0.5056 -0.0962 1.0465 0.047 Uiso 1 1 calc R . .
C56 C 0.4601(3) -0.09610(17) 0.9091(2) 0.0306(6) Uani 1 1 d . . .
H56 H 0.5428 -0.0704 0.9317 0.037 Uiso 1 1 calc R . .
C61 C 0.5714(3) -0.12728(13) 0.7705(2) 0.0236(5) Uani 1 1 d . . .
C62 C 0.6401(3) -0.10053(15) 0.7340(3) 0.0270(6) Uani 1 1 d . . .
H62 H 0.5926 -0.0665 0.6841 0.032 Uiso 1 1 calc R . .
C63 C 0.7779(4) -0.12449(16) 0.7718(3) 0.0345(7) Uani 1 1 d . . .
H63 H 0.8233 -0.1065 0.7475 0.041 Uiso 1 1 calc R . .
C64 C 0.8487(4) -0.17532(17) 0.8458(3) 0.0387(8) Uani 1 1 d . . .
H64 H 0.9425 -0.1909 0.8721 0.046 Uiso 1 1 calc R . .
C65 C 0.7805(4) -0.20281(17) 0.8805(3) 0.0398(8) Uani 1 1 d . . .
H65 H 0.8280 -0.2374 0.9294 0.048 Uiso 1 1 calc R . .
C66 C 0.6412(4) -0.17938(15) 0.8432(3) 0.0319(7) Uani 1 1 d . . .
H66 H 0.5955 -0.1983 0.8667 0.038 Uiso 1 1 calc R . .
C71 C 0.4135(3) -0.00404(13) 0.7341(2) 0.0224(5) Uani 1 1 d . . .
C72 C 0.5558(3) 0.02598(14) 0.7996(3) 0.0279(6) Uani 1 1 d . . .
H72 H 0.6417 -0.0006 0.8355 0.034 Uiso 1 1 calc R . .
C73 C 0.5696(4) 0.09549(15) 0.8113(3) 0.0315(7) Uani 1 1 d . . .
H73 H 0.6645 0.1152 0.8536 0.038 Uiso 1 1 calc R . .
C74 C 0.4429(4) 0.13521(15) 0.7605(3) 0.0330(7) Uani 1 1 d . . .
H74 H 0.4524 0.1817 0.7685 0.040 Uiso 1 1 calc R . .
C75 C 0.3018(4) 0.10591(16) 0.6978(3) 0.0325(7) Uani 1 1 d . . .
H75 H 0.2167 0.1327 0.6650 0.039 Uiso 1 1 calc R . .
C76 C 0.2861(3) 0.03654(15) 0.6833(3) 0.0274(6) Uani 1 1 d . . .
H76 H 0.1907 0.0173 0.6398 0.033 Uiso 1 1 calc R . .

loop_
_atom_site_aniso_label
_atom_site_aniso_U_11
_atom_site_aniso_U_22
_atom_site_aniso_U_33
_atom_site_aniso_U_23
_atom_site_aniso_U_13
_atom_site_aniso_U_12
Re1 0.01869(6) 0.02016(6) 0.02302(6) -0.00171(4) 0.01391(5) -0.00168(4)
Cl2 0.0260(3) 0.0291(3) 0.0274(3) -0.0064(3) 0.0159(3) -0.0056(3)
Cl1 0.0414(4) 0.0233(3) 0.0396(4) 0.0028(3) 0.0290(4) 0.0005(3)
O10 0.0233(10) 0.0343(10) 0.0303(11) 0.0007(9) 0.0162(9) -0.0008(9)
S1 0.0362(4) 0.0219(3) 0.0317(4) -0.0013(3) 0.0248(3) -0.0014(3)
C2 0.0227(13) 0.0243(12) 0.0300(15) 0.0013(11) 0.0174(12) -0.0020(10)
N3 0.0239(11) 0.0322(12) 0.0282(13) 0.0038(10) 0.0184(11) 0.0031(10)
C4 0.0212(12) 0.0266(13) 0.0268(14) -0.0012(11) 0.0163(12) -0.0015(10)
O5 0.0214(9) 0.0282(9) 0.0265(10) 0.0031(8) 0.0169(9) 0.0017(8)
C31 0.0200(12) 0.0281(13) 0.0245(14) -0.0007(11) 0.0148(11) 0.0015(10)
C32 0.0277(14) 0.0284(14) 0.0310(16) 0.0020(12) 0.0187(13) 0.0011(11)
C33 0.0299(15) 0.0310(15) 0.0345(17) 0.0025(13) 0.0181(14) 0.0065(12)
C34 0.0247(14) 0.0404(17) 0.0369(18) -0.0027(14) 0.0181(14) 0.0056(12)
C35 0.0322(16) 0.0451(18) 0.049(2) 0.0019(16) 0.0319(17) 0.0012(14)
C36 0.0304(15) 0.0359(15) 0.0372(17) 0.0077(13) 0.0249(15) 0.0053(12)
N6 0.0227(11) 0.0314(12) 0.0266(13) 0.0025(10) 0.0156(11) 0.0013(9)
C41 0.0301(15) 0.0318(14) 0.0395(18) 0.0087(14) 0.0218(14) 0.0083(12)
C42 0.0283(16) 0.053(2) 0.050(2) 0.0045(18) 0.0213(17) 0.0003(15)
O43 0.0341(14) 0.076(2) 0.0376(16) -0.0036(14) 0.0123(13) -0.0010(14)
C44 0.048(2) 0.051(2) 0.038(2) -0.0108(17) 0.0243(18) -0.0073(17)
C45 0.0338(16) 0.0391(16) 0.0283(16) 0.0025(13) 0.0201(14) 0.0032(13)
P 0.0195(3) 0.0212(3) 0.0229(3) 0.0000(3) 0.0146(3) -0.0011(2)
C51 0.0249(13) 0.0256(12) 0.0208(13) 0.0028(10) 0.0158(11) 0.0020(10)
C52 0.0337(16) 0.0381(15) 0.0335(17) -0.0042(14) 0.0254(14) -0.0082(13)
C53 0.0442(19) 0.0428(17) 0.0410(19) 0.0011(15) 0.0334(17) -0.0084(15)
C54 0.046(2) 0.0431(17) 0.0389(19) 0.0113(15) 0.0331(18) 0.0065(15)
C55 0.0375(17) 0.0496(19) 0.0291(16) 0.0016(15) 0.0215(15) 0.0004(15)
C56 0.0277(14) 0.0404(16) 0.0233(14) -0.0010(12) 0.0165(13) -0.0042(12)
C61 0.0212(12) 0.0210(11) 0.0266(14) -0.0035(10) 0.0147(11) -0.0001(10)
C62 0.0243(13) 0.0250(12) 0.0322(15) -0.0054(12) 0.0187(12) -0.0038(11)
C63 0.0288(15) 0.0345(15) 0.047(2) -0.0126(14) 0.0274(15) -0.0074(12)
C64 0.0242(15) 0.0393(17) 0.044(2) -0.0112(15) 0.0183(15) 0.0025(13)
C65 0.0350(17) 0.0346(16) 0.0378(19) -0.0005(14) 0.0185(15) 0.0109(14)
C66 0.0312(15) 0.0280(13) 0.0342(17) -0.0009(12) 0.0203(14) 0.0017(12)
C71 0.0253(13) 0.0225(12) 0.0239(13) -0.0031(10) 0.0181(12) -0.0027(10)
C72 0.0249(14) 0.0266(13) 0.0301(15) -0.0057(12) 0.0171(13) -0.0025(11)
C73 0.0337(15) 0.0293(14) 0.0361(17) -0.0106(13) 0.0248(14) -0.0087(12)
C74 0.0447(18) 0.0251(14) 0.0357(17) -0.0037(12) 0.0291(16) -0.0014(12)
C75 0.0355(16) 0.0280(13) 0.0300(16) 0.0034(13) 0.0197(14) 0.0093(13)
C76 0.0249(13) 0.0305(13) 0.0282(15) -0.0003(12) 0.0180(12) 0.0025(11)

loop_
_atom_type_symbol
_atom_type_description
_atom_type_scat_dispersion_real
_atom_type_scat_dispersion_imag
_atom_type_scat_source
C C 0.0030 0.0020 'International Tables Vol C Tables 4.2.6.8 and 6.1.1.4'
H H 0.0000 0.0000 'International Tables Vol C Tables 4.2.6.8 and 6.1.1.4'
Cl Cl 0.1480 0.1590 'International Tables Vol C Tables 4.2.6.8 and 6.1.1.4'
N N 0.0060 0.0030 'International Tables Vol C Tables 4.2.6.8 and 6.1.1.4'
O O 0.0110 0.0060 'International Tables Vol C Tables 4.2.6.8 and 6.1.1.4'
P P 0.1020 0.0940 'International Tables Vol C Tables 4.2.6.8 and 6.1.1.4'
Re Re -1.0180 7.2310 'International Tables Vol C Tables 4.2.6.8 and 6.1.1.4'
S S 0.1250 0.1230 'International Tables Vol C Tables 4.2.6.8 and 6.1.1.4'

loop_
_geom_angle_atom_site_label_1
_geom_angle_atom_site_label_2
_geom_angle_atom_site_label_3
_geom_angle
_geom_angle_site_symmetry_1
_geom_angle_site_symmetry_3
_geom_angle_publ_flag
O10 Re1 O5 175.95(9) . . ?
O10 Re1 Cl1 101.03(8) . . ?
O5 Re1 Cl1 83.00(6) . . ?
O10 Re1 S1 95.55(8) . . ?
O5 Re1 S1 80.43(6) . . ?
Cl1 Re1 S1 163.42(3) . . ?
O10 Re1 Cl2 97.87(8) . . ?
O5 Re1 Cl2 82.67(6) . . ?
Cl1 Re1 Cl2 87.90(3) . . ?
S1 Re1 Cl2 90.28(3) . . ?
O10 Re1 P 91.98(8) . . ?
O5 Re1 P 87.57(6) . . ?
Cl1 Re1 P 89.32(3) . . ?
S1 Re1 P 89.68(3) . . ?
Cl2 Re1 P 170.11(2) . . ?
C2 S1 Re1 99.53(9) . . ?
N6 C2 N3 117.8(3) . . ?
N6 C2 S1 120.4(2) . . ?
N3 C2 S1 121.2(2) . . ?
C4 N3 C2 122.6(3) . . ?
O5 C4 N3 126.4(3) . . ?
O5 C4 C31 115.2(3) . . ?
N3 C4 C31 118.4(3) . . ?
C4 O5 Re1 135.29(19) . . ?
C32 C31 C36 120.1(3) . . ?
C32 C31 C4 119.2(3) . . ?
C36 C31 C4 120.6(3) . . ?
C31 C32 C33 119.9(3) . . ?
C34 C33 C32 119.9(3) . . ?
C33 C34 C35 120.5(3) . . ?
C34 C35 C36 119.9(3) . . ?
C35 C36 C31 119.6(3) . . ?
C2 N6 C45 122.3(3) . . ?
C2 N6 C41 124.4(3) . . ?
C45 N6 C41 112.5(3) . . ?
N6 C41 C42 109.2(3) . . ?
O43 C42 C41 111.6(3) . . ?
C44 O43 C42 109.7(3) . . ?
O43 C44 C45 111.7(3) . . ?
N6 C45 C44 109.2(3) . . ?
C61 P C51 107.16(14) . . ?
C61 P C71 105.07(13) . . ?
C51 P C71 102.66(13) . . ?
C61 P Re1 111.36(10) . . ?
C51 P Re1 114.77(10) . . ?
C71 P Re1 114.93(10) . . ?
C52 C51 C56 119.5(3) . . ?
C52 C51 P 121.7(2) . . ?
C56 C51 P 118.7(2) . . ?
C51 C52 C53 119.6(3) . . ?
C54 C53 C52 120.4(3) . . ?
C53 C54 C55 120.0(3) . . ?
C56 C55 C54 120.3(3) . . ?
C55 C56 C51 120.2(3) . . ?
C66 C61 C62 119.6(3) . . ?
C66 C61 P 122.0(2) . . ?
C62 C61 P 118.3(2) . . ?
C63 C62 C61 120.3(3) . . ?
C62 C63 C64 120.0(3) . . ?
C65 C64 C63 120.0(3) . . ?
C64 C65 C66 120.8(3) . . ?
C61 C66 C65 119.2(3) . . ?
C76 C71 C72 119.0(3) . . ?
C76 C71 P 118.7(2) . . ?
C72 C71 P 122.2(2) . . ?
C73 C72 C71 120.3(3) . . ?
C74 C73 C72 120.2(3) . . ?
C73 C74 C75 119.9(3) . . ?
C74 C75 C76 120.5(3) . . ?
C75 C76 C71 120.0(3) . . ?

loop_
_geom_bond_atom_site_label_1
_geom_bond_atom_site_label_2
_geom_bond_distance
_geom_bond_site_symmetry_2
_geom_bond_publ_flag
Re1 O10 1.689(2) . ?
Re1 O5 2.069(2) . ?
Re1 Cl1 2.3790(7) . ?
Re1 S1 2.3996(7) . ?
Re1 Cl2 2.4015(8) . ?
Re1 P 2.4640(9) . ?
S1 C2 1.761(3) . ?
C2 N6 1.323(4) . ?
C2 N3 1.342(4) . ?
N3 C4 1.315(4) . ?
C4 O5 1.289(4) . ?
C4 C31 1.484(4) . ?
C31 C32 1.387(4) . ?
C31 C36 1.394(4) . ?
C32 C33 1.388(4) . ?
C33 C34 1.380(5) . ?
C34 C35 1.385(5) . ?
C35 C36 1.387(5) . ?
N6 C45 1.467(4) . ?
N6 C41 1.474(4) . ?
C41 C42 1.504(5) . ?
C42 O43 1.422(6) . ?
O43 C44 1.419(5) . ?
C44 C45 1.506(5) . ?
P C61 1.812(3) . ?
P C51 1.820(3) . ?
P C71 1.825(3) . ?
C51 C52 1.392(4) . ?
C51 C56 1.400(4) . ?
C52 C53 1.394(5) . ?
C53 C54 1.378(5) . ?
C54 C55 1.386(5) . ?
C55 C56 1.377(5) . ?
C61 C66 1.392(4) . ?
C61 C62 1.399(4) . ?
C62 C63 1.379(4) . ?
C63 C64 1.384(5) . ?
C64 C65 1.376(6) . ?
C65 C66 1.393(5) . ?
C71 C76 1.395(4) . ?
C71 C72 1.398(4) . ?
C72 C73 1.391(4) . ?
C73 C74 1.379(5) . ?
C74 C75 1.382(5) . ?
C75 C76 1.392(4) . ?
